data_1534181
loop_
_publ_author_name
'Aurivillius, B.'

_publ_section_title
;
 Mixed bismuth oxides with layer lattices. I. The structure type of Ca Bi2
 Nb2 O9
;
_journal_name_full 'Arkiv foer Kemi'
_journal_page_first 463
_journal_page_last 480
_journal_volume 1
_journal_year 1949
_chemical_formula_sum 'Bi3 Nb O9 Ti'
_chemical_name_systematic 'Bi3 Nb Ti O9'
_space_group_IT_number 69
_symmetry_space_group_name_Hall '-F 2 2'
_symmetry_space_group_name_H-M 'F m m m'
_cell_angle_alpha 90
_cell_angle_beta 90
_cell_angle_gamma 90
_cell_formula_units_Z 4
_cell_length_a 5.405
_cell_length_b 5.442
_cell_length_c 25.11
_cell_volume 738.586
_citation_journal_id_ASTM ARKEAD
_cod_data_source_file Aurivillius_ARKEAD_1949_227.cif
_cod_data_source_block Bi3Nb1O9Ti1
_cod_original_cell_volume 738.5858
_cod_original_formula_sum 'Bi3 Nb1 O9 Ti1'
_cod_database_code 1534181

loop_
_symmetry_equiv_pos_as_xyz
x,y,z
-x,-y,z
x,-y,-z
-x,y,-z
-x,-y,-z
x,y,-z
-x,y,z
x,-y,z
x,y+1/2,z+1/2
-x,-y+1/2,z+1/2
x,-y+1/2,-z+1/2
-x,y+1/2,-z+1/2
-x,-y+1/2,-z+1/2
x,y+1/2,-z+1/2
-x,y+1/2,z+1/2
x,-y+1/2,z+1/2
x+1/2,y,z+1/2
-x+1/2,-y,z+1/2
x+1/2,-y,-z+1/2
-x+1/2,y,-z+1/2
-x+1/2,-y,-z+1/2
x+1/2,y,-z+1/2
-x+1/2,y,z+1/2
x+1/2,-y,z+1/2
x+1/2,y+1/2,z
-x+1/2,-y+1/2,z
x+1/2,-y+1/2,-z
-x+1/2,y+1/2,-z
-x+1/2,-y+1/2,-z
x+1/2,y+1/2,-z
-x+1/2,y+1/2,z
x+1/2,-y+1/2,z

loop_
_atom_site_label
_atom_site_type_symbol
_atom_site_fract_x
_atom_site_fract_y
_atom_site_fract_z
_atom_site_occupancy
_atom_site_U_iso_or_equiv
Ti1 Ti+4 0 0 0.412 0.5 0.0
Bi1 Bi+3 0 0 0 1 0.0
Bi2 Bi+3 0 0 0.2 1 0.0
O2 O-2 0 0 0.324 1 0.0
O3 O-2 0.25 0.25 0.25 1 0.0
O4 O-2 0.25 0.25 0.088 1 0.0
O1 O-2 0 0 0.5 1 0.0
Nb1 Nb+5 0 0 0.412 0.5 0.0
